data_2237130
loop_
_publ_author_name
'Balakrishnan, T.'
'Ramamurthi, K.'
'Thamotharan, S.'

_publ_section_title
;
 Glycine--phthalic acid (1/1)
;
_journal_coeditor_code CV5360
_journal_issue 1
_journal_name_full 'Acta Crystallographica Section E'
_journal_page_first o57
_journal_paper_doi 10.1107/S160053681204977X
_journal_volume 69
_journal_year 2013
_chemical_formula_moiety 'C2 H5 N O2, C8 H6 O4'
_chemical_formula_sum 'C10 H11 N O6'
_chemical_formula_weight 241.20
_chemical_name_common 'Glycine--phthalic acid (1/1)'
_chemical_name_systematic
;
2-Azaniumylethanoate--phthalic acid (1/1)
;
_space_group_IT_number 61
_symmetry_cell_setting orthorhombic
_symmetry_space_group_name_Hall '-P 2ac 2ab'
_symmetry_space_group_name_H-M 'P b c a'
_atom_sites_solution_hydrogens geom
_atom_sites_solution_primary direct
_atom_sites_solution_secondary difmap
_audit_creation_method SHELXL-97
_cell_angle_alpha 90.00
_cell_angle_beta 90.00
_cell_angle_gamma 90.00
_cell_formula_units_Z 8
_cell_length_a 7.9657(5)
_cell_length_b 11.3470(7)
_cell_length_c 23.513(2)
_cell_measurement_reflns_used 8000
_cell_measurement_temperature 173(2)
_cell_measurement_theta_max 26.05
_cell_measurement_theta_min 2.55
_cell_volume 2125.3(3)
_computing_cell_refinement 'CELL in <i>IPDS-I Software</i> (Stoe & Cie, 2000)'
_computing_data_collection 'EXPOSE in <i>IPDS-I Software</i> (Stoe & Cie, 2000)'
_computing_data_reduction 'INTEGRATE in <i>IPDS-I Software</i> (Stoe & Cie, 2000)'
_computing_molecular_graphics 'PLATON (Spek, 2009) and ORTEP-3 (Farrugia, 2012)'
_computing_publication_material 'SHELXL97 (Sheldrick, 2008)'
_computing_structure_refinement 'SHELXL97 (Sheldrick, 2008)'
_computing_structure_solution 'SHELXS97 (Sheldrick, 2008)'
_diffrn_ambient_temperature 173(2)
_diffrn_detector_area_resol_mean 0.81\%A
_diffrn_measured_fraction_theta_full 0.998
_diffrn_measured_fraction_theta_max 0.998
_diffrn_measurement_device_type 'Stoe IPDS'
_diffrn_measurement_method 'phi rotation'
_diffrn_radiation_monochromator graphite
_diffrn_radiation_source 'fine-focus sealed tube'
_diffrn_radiation_type MoK\a
_diffrn_radiation_wavelength 0.71073
_diffrn_reflns_av_R_equivalents 0.0411
_diffrn_reflns_av_sigmaI/netI 0.0253
_diffrn_reflns_limit_h_max 9
_diffrn_reflns_limit_h_min -9
_diffrn_reflns_limit_k_max 13
_diffrn_reflns_limit_k_min -13
_diffrn_reflns_limit_l_max 28
_diffrn_reflns_limit_l_min -29
_diffrn_reflns_number 15716
_diffrn_reflns_theta_full 26.00
_diffrn_reflns_theta_max 26.00
_diffrn_reflns_theta_min 3.09
_diffrn_standards_decay_% 0
_exptl_absorpt_coefficient_mu 0.127
_exptl_absorpt_correction_type none
_exptl_crystal_colour colourless
_exptl_crystal_density_diffrn 1.508
_exptl_crystal_density_method 'not measured'
_exptl_crystal_description block
_exptl_crystal_F_000 1008
_exptl_crystal_size_max 0.53
_exptl_crystal_size_mid 0.46
_exptl_crystal_size_min 0.30
_refine_diff_density_max 0.221
_refine_diff_density_min -0.187
_refine_ls_extinction_coef 0.0086(15)
_refine_ls_extinction_expression Fc^*^=kFc[1+0.001xFc^2^\l^3^/sin(2\q)]^-1/4^
_refine_ls_extinction_method 'SHELXL97 (Sheldrick, 2008)'
_refine_ls_goodness_of_fit_ref 1.005
_refine_ls_hydrogen_treatment mixed
_refine_ls_matrix_type full
_refine_ls_number_parameters 175
_refine_ls_number_reflns 2077
_refine_ls_number_restraints 0
_refine_ls_restrained_S_all 1.005
_refine_ls_R_factor_all 0.0446
_refine_ls_R_factor_gt 0.0342
_refine_ls_shift/su_max 0.000
_refine_ls_shift/su_mean 0.000
_refine_ls_structure_factor_coef Fsqd
_refine_ls_weighting_details 'calc w=1/[\s^2^(Fo^2^)+(0.0640P)^2^] where P=(Fo^2^+2Fc^2^)/3'
_refine_ls_weighting_scheme calc
_refine_ls_wR_factor_gt 0.0860
_refine_ls_wR_factor_ref 0.0903
_reflns_number_gt 1597
_reflns_number_total 2077
_reflns_threshold_expression I>2\s(I)
_cod_data_source_file cv5360.cif
_cod_data_source_block I
_cod_database_code 2237130
_cod_database_fobs_code 2237130

loop_
_symmetry_equiv_pos_as_xyz
'x, y, z'
'-x+1/2, -y, z+1/2'
'x+1/2, -y+1/2, -z'
'-x, y+1/2, -z+1/2'
'-x, -y, -z'
'x-1/2, y, -z-1/2'
'-x-1/2, y-1/2, z'
'x, -y-1/2, z-1/2'

loop_
_atom_site_type_symbol
_atom_site_label
_atom_site_fract_x
_atom_site_fract_y
_atom_site_fract_z
_atom_site_U_iso_or_equiv
_atom_site_adp_type
_atom_site_calc_flag
_atom_site_refinement_flags
_atom_site_occupancy
_atom_site_symmetry_multiplicity
O O3 -0.06389(12) 0.23293(9) 0.08480(4) 0.0293(3) Uani d . 1 1
O O4 -0.00401(15) 0.40181(9) 0.12875(4) 0.0374(3) Uani d . 1 1
H H4O -0.058(3) 0.435(2) 0.0959(11) 0.075(7) Uiso d . 1 1
O O5 0.00354(13) -0.05643(9) 0.12213(4) 0.0365(3) Uani d . 1 1
O O6 0.19779(12) 0.05907(9) 0.08314(4) 0.0311(3) Uani d . 1 1
H H6O 0.205(3) -0.008(2) 0.0572(10) 0.072(6) Uiso d . 1 1
C C3 0.06342(15) 0.22668(12) 0.17621(5) 0.0238(3) Uani d . 1 1
C C4 0.10175(15) 0.10660(12) 0.17542(5) 0.0242(3) Uani d . 1 1
C C5 0.15369(17) 0.05214(13) 0.22514(6) 0.0294(3) Uani d . 1 1
H H5 0.1795 -0.0296 0.2247 0.035 Uiso calc R 1 1
C C6 0.16855(19) 0.11483(14) 0.27541(6) 0.0347(3) Uani d . 1 1
H H6 0.2054 0.0764 0.3091 0.042 Uiso calc R 1 1
C C7 0.12967(18) 0.23317(14) 0.27639(6) 0.0336(3) Uani d . 1 1
H H7 0.1387 0.2765 0.3108 0.040 Uiso calc R 1 1
C C8 0.07751(17) 0.28854(13) 0.22713(6) 0.0278(3) Uani d . 1 1
H H8 0.0508 0.3701 0.2280 0.033 Uiso calc R 1 1
C C9 -0.00603(16) 0.28671(12) 0.12521(5) 0.0249(3) Uani d . 1 1
C C10 0.09312(16) 0.03014(11) 0.12370(5) 0.0247(3) Uani d . 1 1
O O1 0.75187(11) 0.11587(8) -0.01838(4) 0.0269(2) Uani d . 1 1
O O2 0.65409(12) -0.01881(8) 0.04157(4) 0.0317(3) Uani d . 1 1
N N1 0.59761(16) 0.29647(10) 0.03063(5) 0.0258(3) Uani d . 1 1
H H1A 0.543(2) 0.3538(16) 0.0511(8) 0.042(5) Uiso d . 1 1
H H1B 0.560(2) 0.2998(17) -0.0061(9) 0.051(5) Uiso d . 1 1
H H1C 0.704(3) 0.3178(16) 0.0329(8) 0.043(5) Uiso d . 1 1
C C1 0.66689(15) 0.08474(11) 0.02398(5) 0.0226(3) Uani d . 1 1
C C2 0.57097(16) 0.17890(11) 0.05551(6) 0.0249(3) Uani d . 1 1
H H2A 0.4497 0.1599 0.0546 0.030 Uiso calc R 1 1
H H2B 0.6072 0.1798 0.0958 0.030 Uiso calc R 1 1

loop_
_atom_site_aniso_label
_atom_site_aniso_U_11
_atom_site_aniso_U_22
_atom_site_aniso_U_33
_atom_site_aniso_U_12
_atom_site_aniso_U_13
_atom_site_aniso_U_23
O3 0.0348(5) 0.0245(5) 0.0286(5) -0.0013(4) -0.0052(4) -0.0042(4)
O4 0.0615(7) 0.0201(6) 0.0307(6) -0.0003(5) -0.0090(5) -0.0012(4)
O5 0.0476(6) 0.0296(6) 0.0322(6) -0.0152(5) 0.0070(4) -0.0067(4)
O6 0.0368(5) 0.0226(5) 0.0338(5) -0.0036(4) 0.0124(4) -0.0055(4)
C3 0.0231(6) 0.0230(7) 0.0251(7) -0.0023(5) 0.0022(5) -0.0020(5)
C4 0.0215(6) 0.0229(7) 0.0280(7) -0.0032(5) 0.0035(5) -0.0018(5)
C5 0.0318(7) 0.0250(7) 0.0315(7) 0.0004(6) 0.0006(5) 0.0024(6)
C6 0.0398(8) 0.0363(9) 0.0279(7) -0.0013(6) -0.0036(6) 0.0047(6)
C7 0.0408(8) 0.0355(9) 0.0245(7) -0.0047(7) -0.0017(6) -0.0044(6)
C8 0.0313(7) 0.0239(7) 0.0283(7) -0.0016(5) 0.0009(5) -0.0055(5)
C9 0.0269(6) 0.0213(7) 0.0266(7) -0.0011(5) 0.0014(5) -0.0026(5)
C10 0.0278(6) 0.0186(7) 0.0277(7) -0.0001(5) 0.0021(5) -0.0004(5)
O1 0.0323(5) 0.0227(5) 0.0256(5) -0.0013(4) 0.0069(4) -0.0038(4)
O2 0.0415(6) 0.0204(5) 0.0332(5) 0.0037(4) 0.0057(4) 0.0041(4)
N1 0.0293(6) 0.0192(6) 0.0288(6) 0.0010(5) 0.0024(5) -0.0043(5)
C1 0.0244(6) 0.0211(7) 0.0223(6) -0.0002(5) -0.0017(5) -0.0016(5)
C2 0.0283(7) 0.0216(7) 0.0247(6) -0.0002(5) 0.0040(5) -0.0012(5)

loop_
_atom_type_symbol
_atom_type_description
_atom_type_scat_dispersion_real
_atom_type_scat_dispersion_imag
_atom_type_scat_source
C C 0.0033 0.0016 'International Tables Vol C Tables 4.2.6.8 and 6.1.1.4'
H H 0.0000 0.0000 'International Tables Vol C Tables 4.2.6.8 and 6.1.1.4'
N N 0.0061 0.0033 'International Tables Vol C Tables 4.2.6.8 and 6.1.1.4'
O O 0.0106 0.0060 'International Tables Vol C Tables 4.2.6.8 and 6.1.1.4'

loop_
_geom_angle_atom_site_label_1
_geom_angle_atom_site_label_2
_geom_angle_atom_site_label_3
_geom_angle
C9 O4 H4O 109.8(14)
C10 O6 H6O 107.5(13)
C8 C3 C4 119.06(12)
C8 C3 C9 119.52(12)
C4 C3 C9 121.20(11)
C5 C4 C3 119.29(12)
C5 C4 C10 116.18(12)
C3 C4 C10 124.53(12)
C6 C5 C4 121.11(13)
C6 C5 H5 119.4
C4 C5 H5 119.4
C7 C6 C5 119.71(13)
C7 C6 H6 120.1
C5 C6 H6 120.1
C6 C7 C8 119.78(13)
C6 C7 H7 120.1
C8 C7 H7 120.1
C7 C8 C3 121.05(13)
C7 C8 H8 119.5
C3 C8 H8 119.5
O3 C9 O4 123.61(13)
O3 C9 C3 122.68(13)
O4 C9 C3 113.67(11)
O5 C10 O6 123.72(12)
O5 C10 C4 121.39(11)
O6 C10 C4 114.70(11)
C2 N1 H1A 111.5(11)
C2 N1 H1B 111.5(12)
H1A N1 H1B 108.2(16)
C2 N1 H1C 111.3(12)
H1A N1 H1C 103.1(16)
H1B N1 H1C 110.9(17)
O2 C1 O1 124.83(12)
O2 C1 C2 117.52(11)
O1 C1 C2 117.64(11)
N1 C2 C1 111.94(11)
N1 C2 H2A 109.2
C1 C2 H2A 109.2
N1 C2 H2B 109.2
C1 C2 H2B 109.2
H2A C2 H2B 107.9

loop_
_geom_bond_atom_site_label_1
_geom_bond_atom_site_label_2
_geom_bond_distance
O3 C9 1.2197(15)
O4 C9 1.3088(18)
O4 H4O 0.96(3)
O5 C10 1.2147(16)
O6 C10 1.3086(16)
O6 H6O 0.98(2)
C3 C8 1.3925(18)
C3 C4 1.396(2)
C3 C9 1.4859(18)
C4 C5 1.3855(19)
C4 C10 1.4955(18)
C5 C6 1.385(2)
C5 H5 0.9500
C6 C7 1.378(2)
C6 H6 0.9500
C7 C8 1.382(2)
C7 H7 0.9500
C8 H8 0.9500
O1 C1 1.2550(15)
O2 C1 1.2498(16)
N1 C2 1.4720(17)
N1 H1A 0.917(19)
N1 H1B 0.91(2)
N1 H1C 0.88(2)
C1 C2 1.5083(18)
C2 H2A 0.9900
C2 H2B 0.9900

loop_
_geom_hbond_atom_site_label_D
_geom_hbond_atom_site_label_H
_geom_hbond_atom_site_label_A
_geom_hbond_site_symmetry_A
_geom_hbond_distance_DH
_geom_hbond_distance_HA
_geom_hbond_distance_DA
_geom_hbond_angle_DHA
N1 H1A O5 7_665 0.917(19) 1.992(19) 2.8398(16) 153.0(16)
N1 H1B O3 3 0.91(2) 2.13(2) 3.0219(16) 164.6(17)
N1 H1C O2 7_765 0.88(2) 2.181(19) 2.8934(16) 137.4(15)
N1 H1C O3 1_655 0.88(2) 2.416(19) 3.0681(16) 130.9(15)
O4 H4O O2 7_665 0.96(3) 1.58(3) 2.5383(14) 175(2)
O6 H6O O1 5_655 0.98(2) 1.56(2) 2.5337(13) 171(2)

loop_
_geom_torsion_atom_site_label_1
_geom_torsion_atom_site_label_2
_geom_torsion_atom_site_label_3
_geom_torsion_atom_site_label_4
_geom_torsion
C8 C3 C4 C5 -0.36(18)
C9 C3 C4 C5 -174.93(12)
C8 C3 C4 C10 -179.55(12)
C9 C3 C4 C10 5.88(19)
C3 C4 C5 C6 -0.2(2)
C10 C4 C5 C6 179.09(12)
C4 C5 C6 C7 0.6(2)
C5 C6 C7 C8 -0.5(2)
C6 C7 C8 C3 0.0(2)
C4 C3 C8 C7 0.46(19)
C9 C3 C8 C7 175.12(12)
C8 C3 C9 O3 -159.60(13)
C4 C3 C9 O3 14.95(19)
C8 C3 C9 O4 18.29(17)
C4 C3 C9 O4 -167.16(12)
C5 C4 C10 O5 59.45(18)
C3 C4 C10 O5 -121.34(15)
C5 C4 C10 O6 -115.59(13)
C3 C4 C10 O6 63.62(17)
O2 C1 C2 N1 179.74(11)
O1 C1 C2 N1 -1.15(17)

loop_
_cod_related_entry_id
_cod_related_entry_database
_cod_related_entry_code
1 ChemSpider 14564747
